data_1547973
loop_
_publ_author_name
'Quan-Guo Zhai'
'Xianhui Bu'
'Chengyu Mao'
'Xiang Zhao'
'Luke Daemen'
'Yongqiang Cheng'
'Anibal J. Ramirez-Cuesta'
'Pingyun Feng'

_publ_section_title
;
 An ultra-tunable platform for molecular engineering of high-performance
 crystalline porous materials
;
_journal_name_full 'Nature Communications'
_journal_page_first 13645
_journal_paper_doi 10.1038/ncomms13645
_journal_volume 7
_journal_year 2016
_chemical_formula_sum 'C42 H25 Mg2 N6 O19 V'
_chemical_formula_weight 1017.24
_space_group_crystal_system hexagonal
_space_group_IT_number 194
_space_group_name_Hall '-P 6c 2c'
_space_group_name_H-M_alt 'P 63/m m c'
_symmetry_space_group_name_Hall '-P 6c 2c'
_symmetry_space_group_name_H-M 'P 63/m m c'
_atom_sites_solution_hydrogens geom
_cell_angle_alpha 90
_cell_angle_beta 90
_cell_angle_gamma 120
_cell_formula_units_Z 2
_cell_length_a 16.6165(10)
_cell_length_b 16.6165(10)
_cell_length_c 15.3366(19)
_cell_measurement_reflns_used 1654
_cell_measurement_temperature 296(2)
_cell_measurement_theta_max 21.5
_cell_measurement_theta_min 2.1
_cell_volume 3667.2(6)
_computing_cell_refinement 'Bruker SMART'
_computing_data_collection 'Bruker SMART'
_computing_data_reduction 'Bruker SAINT'
_computing_molecular_graphics 'Bruker SHELXTL'
_computing_publication_material 'Bruker SHELXTL'
_computing_structure_refinement 'SHELXL-2014/7 (Sheldrick, 2014)'
_computing_structure_solution 'Bruker SHELXTL'
_diffrn_ambient_temperature 296(2)
_diffrn_measured_fraction_theta_full 0.977
_diffrn_measured_fraction_theta_max 0.994
_diffrn_measurement_device_type 'CCD area detector'
_diffrn_measurement_method 'phi and omega scans'
_diffrn_radiation_type MoK\a
_diffrn_radiation_wavelength 0.71073
_diffrn_reflns_av_R_equivalents 0.0524
_diffrn_reflns_av_unetI/netI 0.0363
_diffrn_reflns_Laue_measured_fraction_full 0.977
_diffrn_reflns_Laue_measured_fraction_max 0.994
_diffrn_reflns_limit_h_max 18
_diffrn_reflns_limit_h_min -18
_diffrn_reflns_limit_k_max 17
_diffrn_reflns_limit_k_min -14
_diffrn_reflns_limit_l_max 18
_diffrn_reflns_limit_l_min -12
_diffrn_reflns_number 10640
_diffrn_reflns_point_group_measured_fraction_full 0.977
_diffrn_reflns_point_group_measured_fraction_max 0.994
_diffrn_reflns_theta_full 25.242
_diffrn_reflns_theta_max 25.031
_diffrn_reflns_theta_min 1.415
_exptl_absorpt_coefficient_mu 0.205
_exptl_crystal_colour brown
_exptl_crystal_density_diffrn 0.921
_exptl_crystal_description polyhedron
_exptl_crystal_F_000 1036
_exptl_crystal_size_max 0.23
_exptl_crystal_size_mid 0.20
_exptl_crystal_size_min 0.18
_refine_diff_density_max 0.699
_refine_diff_density_min -0.842
_refine_diff_density_rms 0.114
_refine_ls_extinction_coef .
_refine_ls_extinction_method none
_refine_ls_goodness_of_fit_ref 1.358
_refine_ls_hydrogen_treatment constr
_refine_ls_matrix_type full
_refine_ls_number_parameters 74
_refine_ls_number_reflns 1252
_refine_ls_number_restraints 125
_refine_ls_restrained_S_all 1.397
_refine_ls_R_factor_all 0.1229
_refine_ls_R_factor_gt 0.1016
_refine_ls_shift/su_max 0.000
_refine_ls_shift/su_mean 0.000
_refine_ls_structure_factor_coef Fsqd
_refine_ls_weighting_details 'w=1/[\s^2^(Fo^2^)+(0.2000P)^2^+0.1000P] where P=(Fo^2^+2Fc^2^)/3'
_refine_ls_weighting_scheme calc
_refine_ls_wR_factor_gt 0.3266
_refine_ls_wR_factor_ref 0.3425
_reflns_Friedel_coverage 0.000
_reflns_Friedel_fraction_full .
_reflns_Friedel_fraction_max .
_reflns_number_gt 899
_reflns_number_total 1252
_reflns_threshold_expression 'I > 2\s(I)'
_cod_data_source_file 3.cif
_cod_data_source_block 3
_cod_database_code 1547973
_shelx_space_group_comment
;
The symmetry employed for this shelxl refinement is uniquely defined
by the following loop, which should always be used as a source of
symmetry information in preference to the above space-group names.
They are only intended as comments.
;
_shelxl_version_number 2014-3

loop_
_space_group_symop_operation_xyz
'x, y, z'
'-y, x-y, z'
'-x+y, -x, z'
'-x, -y, z+1/2'
'y, -x+y, z+1/2'
'x-y, x, z+1/2'
'y, x, -z'
'x-y, -y, -z'
'-x, -x+y, -z'
'-y, -x, -z+1/2'
'-x+y, y, -z+1/2'
'x, x-y, -z+1/2'
'-x, -y, -z'
'y, -x+y, -z'
'x-y, x, -z'
'x, y, -z-1/2'
'-y, x-y, -z-1/2'
'-x+y, -x, -z-1/2'
'-y, -x, z'
'-x+y, y, z'
'x, x-y, z'
'y, x, z-1/2'
'x-y, -y, z-1/2'
'-x, -x+y, z-1/2'

loop_
_atom_site_label
_atom_site_type_symbol
_atom_site_fract_x
_atom_site_fract_y
_atom_site_fract_z
_atom_site_U_iso_or_equiv
_atom_site_adp_type
_atom_site_occupancy
_atom_site_site_symmetry_order
_atom_site_calc_flag
_atom_site_refinement_flags_posn
_atom_site_refinement_flags_adp
_atom_site_refinement_flags_occupancy
_atom_site_disorder_assembly
_atom_site_disorder_group
Mg1 Mg 0.53007(18) 0.26504(9) 0.2500 0.0402(9) Uani 0.6667 4 d S T P . .
V1 V 0.53007(18) 0.26504(9) 0.2500 0.0402(9) Uani 0.3333 4 d S T P . .
C1 C 0.5726(2) 0.1452(4) 0.1308(3) 0.0325(15) Uani 1 2 d S T P . .
C2 C 0.5350(2) 0.0701(4) 0.0627(3) 0.0311(14) Uani 1 2 d S T P . .
C3 C 0.4455(3) 0.0351(3) 0.0315(3) 0.0454(13) Uani 1 1 d . . . . .
N1 N 0.3813(5) 0.1907(2) 0.2500 0.0367(17) Uani 1 4 d DS TU P . .
C4 C 0.3372(6) 0.2397(5) 0.2500 0.143(5) Uani 1 2 d DS TU P . .
H4A H 0.3706 0.3043 0.2500 0.171 Uiso 1 2 calc R U P . .
C5 C 0.2427(5) 0.1933(4) 0.2500 0.144(5) Uani 1 2 d DS TU P . .
H5A H 0.2096 0.2247 0.2500 0.173 Uiso 1 2 calc R U P . .
C6 C 0.1991(6) 0.0995(3) 0.2500 0.151(7) Uani 1 4 d DS TU P . .
C7 C 0.0938(3) 0.04690(17) 0.2500 0.141(7) Uani 1 4 d DS TU P . .
O1 O 0.6667 0.3333 0.2500 0.030(2) Uani 1 12 d S T P . .
O2 O 0.5200(2) 0.1749(2) 0.15646(19) 0.0389(10) Uani 1 1 d . . . . .
O3 O 0.3857(5) 0.0653(6) 0.0541(6) 0.080(3) Uani 0.5 1 d . . P . .
H3A H 0.4102 0.1064 0.0909 0.120 Uiso 0.5 1 calc R U P . .
N2 N 0.04722(18) 0.0944(4) 0.2500 0.158(7) Uani 1 4 d DS TU P . .

loop_
_atom_site_aniso_label
_atom_site_aniso_U_11
_atom_site_aniso_U_22
_atom_site_aniso_U_33
_atom_site_aniso_U_23
_atom_site_aniso_U_13
_atom_site_aniso_U_12
Mg1 0.0734(19) 0.0394(11) 0.0191(12) 0.000 0.000 0.0367(10)
V1 0.0734(19) 0.0394(11) 0.0191(12) 0.000 0.000 0.0367(10)
C1 0.039(3) 0.034(4) 0.022(3) -0.002(2) -0.0010(12) 0.0169(18)
C2 0.033(2) 0.034(3) 0.026(3) -0.007(2) -0.0037(12) 0.0171(17)
C3 0.040(3) 0.051(3) 0.048(3) -0.018(2) -0.005(2) 0.025(2)
N1 0.030(4) 0.033(3) 0.046(4) 0.000 0.000 0.0150(19)
C4 0.089(7) 0.145(10) 0.199(14) 0.000 0.000 0.062(6)
C5 0.081(6) 0.127(8) 0.229(15) 0.000 0.000 0.056(6)
C6 0.119(10) 0.103(8) 0.24(2) 0.000 0.000 0.060(5)
C7 0.122(10) 0.089(7) 0.22(2) 0.000 0.000 0.061(5)
O1 0.032(3) 0.032(3) 0.024(5) 0.000 0.000 0.0161(17)
O2 0.0370(19) 0.0438(19) 0.0365(17) -0.0172(13) -0.0036(12) 0.0207(15)
O3 0.065(5) 0.108(7) 0.099(6) -0.066(5) -0.037(5) 0.066(5)
N2 0.108(7) 0.120(13) 0.25(2) 0.000 0.000 0.060(6)

loop_
_atom_type_symbol
_atom_type_description
_atom_type_scat_dispersion_real
_atom_type_scat_dispersion_imag
_atom_type_scat_source
C C 0.0033 0.0016 'International Tables Vol C Tables 4.2.6.8 and 6.1.1.4'
H H 0.0000 0.0000 'International Tables Vol C Tables 4.2.6.8 and 6.1.1.4'
N N 0.0061 0.0033 'International Tables Vol C Tables 4.2.6.8 and 6.1.1.4'
O O 0.0106 0.0060 'International Tables Vol C Tables 4.2.6.8 and 6.1.1.4'
Mg Mg 0.0486 0.0363 'International Tables Vol C Tables 4.2.6.8 and 6.1.1.4'
V V 0.3005 0.5294 'International Tables Vol C Tables 4.2.6.8 and 6.1.1.4'

loop_
_geom_angle_atom_site_label_1
_geom_angle_atom_site_label_2
_geom_angle_atom_site_label_3
_geom_angle
_geom_angle_site_symmetry_1
_geom_angle_site_symmetry_3
O1 Mg1 O2 94.11(11) . 16_556
O1 Mg1 O2 94.11(11) . .
O2 Mg1 O2 90.55(18) 16_556 .
O1 Mg1 O2 94.11(11) . 12
O2 Mg1 O2 88.86(18) 16_556 12
O2 Mg1 O2 171.8(2) . 12
O1 Mg1 O2 94.11(11) . 21
O2 Mg1 O2 171.8(2) 16_556 21
O2 Mg1 O2 88.86(18) . 21
O2 Mg1 O2 90.55(18) 12 21
O1 Mg1 N1 180.00(17) . .
O2 Mg1 N1 85.89(11) 16_556 .
O2 Mg1 N1 85.89(11) . .
O2 Mg1 N1 85.89(11) 12 .
O2 Mg1 N1 85.89(11) 21 .
O1 Mg1 Mg1 30.000(1) . 3_665
O2 Mg1 Mg1 114.34(10) 16_556 3_665
O2 Mg1 Mg1 114.34(10) . 3_665
O2 Mg1 Mg1 73.27(11) 12 3_665
O2 Mg1 Mg1 73.27(11) 21 3_665
N1 Mg1 Mg1 150.0 . 3_665
O1 Mg1 V1 30.000(1) . 3_665
O2 Mg1 V1 114.34(10) 16_556 3_665
O2 Mg1 V1 114.34(10) . 3_665
O2 Mg1 V1 73.27(11) 12 3_665
O2 Mg1 V1 73.27(11) 21 3_665
N1 Mg1 V1 150.0 . 3_665
Mg1 Mg1 V1 0.00(9) 3_665 3_665
O1 Mg1 Mg1 30.0 . 2_655
O2 Mg1 Mg1 73.27(11) 16_556 2_655
O2 Mg1 Mg1 73.27(11) . 2_655
O2 Mg1 Mg1 114.34(10) 12 2_655
O2 Mg1 Mg1 114.34(10) 21 2_655
N1 Mg1 Mg1 150.0 . 2_655
Mg1 Mg1 Mg1 60.0 3_665 2_655
V1 Mg1 Mg1 60.0 3_665 2_655
O1 Mg1 V1 30.0 . 2_655
O2 Mg1 V1 73.27(11) 16_556 2_655
O2 Mg1 V1 73.27(11) . 2_655
O2 Mg1 V1 114.34(10) 12 2_655
O2 Mg1 V1 114.34(10) 21 2_655
N1 Mg1 V1 150.0 . 2_655
Mg1 Mg1 V1 60.0 3_665 2_655
V1 Mg1 V1 60.0 3_665 2_655
Mg1 Mg1 V1 0.00(4) 2_655 2_655
O2 C1 O2 125.2(5) . 20_655
O2 C1 C2 117.4(3) . .
O2 C1 C2 117.4(3) 20_655 .
C3 C2 C3 119.7(5) 20_655 .
C3 C2 C1 120.1(3) 20_655 .
C3 C2 C1 120.1(3) . .
O3 C3 C2 125.8(5) . .
O3 C3 C3 114.0(3) . 8
C2 C3 C3 120.1(3) . 8
C4 N1 C4 123.5(7) . 21
C4 N1 Mg1 118.3(4) . .
C4 N1 Mg1 118.3(4) 21 .
N1 C4 C5 118.8(5) . .
C4 C5 C6 117.2(5) . .
C5 C6 C5 124.5(8) . 21
C5 C6 C7 117.8(4) . .
C5 C6 C7 117.8(4) 21 .
N2 C7 N2 0.00(13) 21 3
N2 C7 N2 120.7(5) 21 .
N2 C7 N2 120.7(5) 3 .
N2 C7 C6 119.7(2) 21 .
N2 C7 C6 119.7(2) 3 .
N2 C7 C6 119.7(2) . .
V1 O1 Mg1 0.00(4) 2_655 2_655
V1 O1 V1 120.000(1) 2_655 3_665
Mg1 O1 V1 120.000(1) 2_655 3_665
V1 O1 Mg1 120.000(1) 2_655 3_665
Mg1 O1 Mg1 120.000(1) 2_655 3_665
V1 O1 Mg1 0.0 3_665 3_665
V1 O1 Mg1 120.0 2_655 .
Mg1 O1 Mg1 120.0 2_655 .
V1 O1 Mg1 119.999(1) 3_665 .
Mg1 O1 Mg1 119.999(1) 3_665 .
C1 O2 Mg1 134.0(3) . .
C7 N2 C7 119.3(5) 2 .

loop_
_geom_bond_atom_site_label_1
_geom_bond_atom_site_label_2
_geom_bond_distance
_geom_bond_site_symmetry_2
Mg1 O1 1.966(3) .
Mg1 O2 2.019(3) 16_556
Mg1 O2 2.019(3) .
Mg1 O2 2.019(3) 12
Mg1 O2 2.019(3) 21
Mg1 N1 2.140(7) .
Mg1 Mg1 3.405(5) 3_665
Mg1 V1 3.405(5) 3_665
Mg1 Mg1 3.405(5) 2_655
Mg1 V1 3.405(5) 2_655
C1 O2 1.263(4) .
C1 O2 1.263(4) 20_655
C1 C2 1.503(8) .
C2 C3 1.383(5) 20_655
C2 C3 1.383(5) .
C3 O3 1.363(8) .
C3 C3 1.397(9) 8
N1 C4 1.342(6) .
N1 C4 1.342(6) 21
C4 C5 1.359(7) .
C5 C6 1.350(6) .
C6 C5 1.350(6) 21
C6 C7 1.515(8) .
C7 N2 1.354(4) 21
C7 N2 1.354(4) 3
C7 N2 1.354(4) .
O1 V1 1.966(3) 2_655
O1 Mg1 1.966(3) 2_655
O1 V1 1.966(3) 3_665
O1 Mg1 1.966(3) 3_665
N2 C7 1.354(4) 2

loop_
_cod_changelog_entry_id
_cod_changelog_entry_author
_cod_changelog_entry_date
_cod_changelog_entry_text
1 'Vaitkus, Antanas' 2023-12-21T17:23:00+02:00
;
 Removed extra trailing dash ('-') symbols from the '_shelx_hkl_checksum' data
 item value.
;
